data_2224180
loop_
_publ_author_name
'Ikram, Baccar'
'Fatma, Zouari'

_publ_section_title
;
 [4-(2-Aminoethyl)piperazin-1-ium]trichloridocopper(II) monohydrate
;
_journal_coeditor_code DN2503
_journal_issue 12
_journal_name_full 'Acta Crystallographica Section E'
_journal_page_first m1539
_journal_paper_doi 10.1107/S1600536809046121
_journal_volume 65
_journal_year 2009
_chemical_formula_iupac '[Cu Cl3 (C6 H16 N3)], H2 O'
_chemical_formula_moiety 'C6 H16 Cl3 Cu N3, H2 O'
_chemical_formula_sum 'C6 H18 Cl3 Cu N3 O'
_chemical_formula_weight 318.13
_chemical_melting_point 455
_chemical_name_systematic
;
[4-(2-Aminoethyl)piperazin-1-ium]trichloridocopper(II) monohydrate
;
_space_group_IT_number 14
_symmetry_cell_setting monoclinic
_symmetry_space_group_name_Hall '-P 2yn'
_symmetry_space_group_name_H-M 'P 1 21/n 1'
_atom_sites_solution_hydrogens geom
_atom_sites_solution_primary direct
_atom_sites_solution_secondary difmap
_audit_creation_method SHELXL-97
_cell_angle_alpha 90.00
_cell_angle_beta 94.019(5)
_cell_angle_gamma 90.00
_cell_formula_units_Z 4
_cell_length_a 9.0540(6)
_cell_length_b 14.8840(13)
_cell_length_c 9.1040(2)
_cell_measurement_reflns_used 4604
_cell_measurement_temperature 293(2)
_cell_measurement_theta_max 32.98
_cell_measurement_theta_min 3.07
_cell_volume 1223.84(14)
_computing_cell_refinement 'SAINT (Bruker, 1998)'
_computing_data_collection 'SMART (Bruker, 1998)'
_computing_data_reduction 'SAINT (Bruker, 1998)'
_computing_molecular_graphics
;
ORTEPIII (Burnett & Johnson, 1996), ORTEP-3 for Windows (Farrugia,
1997) and
PLATON (Spek, 2009)
;
_computing_publication_material 'WinGX (Farrugia, 1999)'
_computing_structure_refinement 'SHELXL97 (Sheldrick, 2008)'
_computing_structure_solution 'SHELXS97 (Sheldrick, 2008)'
_diffrn_ambient_temperature 293(2)
_diffrn_measured_fraction_theta_full 0.958
_diffrn_measured_fraction_theta_max 0.958
_diffrn_measurement_device_type 'Bruker SMART CCD area-detector'
_diffrn_measurement_method '\f and \w'
_diffrn_radiation_monochromator graphite
_diffrn_radiation_source 'fine-focus sealed tube'
_diffrn_radiation_type MoK\a
_diffrn_radiation_wavelength 0.71073
_diffrn_reflns_av_R_equivalents 0.0315
_diffrn_reflns_av_sigmaI/netI 0.0248
_diffrn_reflns_limit_h_max 13
_diffrn_reflns_limit_h_min -13
_diffrn_reflns_limit_k_max 22
_diffrn_reflns_limit_k_min -20
_diffrn_reflns_limit_l_max 13
_diffrn_reflns_limit_l_min -13
_diffrn_reflns_number 21677
_diffrn_reflns_theta_full 32.98
_diffrn_reflns_theta_max 32.98
_diffrn_reflns_theta_min 3.07
_exptl_absorpt_coefficient_mu 2.414
_exptl_absorpt_correction_T_max 0.685
_exptl_absorpt_correction_T_min 0.541
_exptl_absorpt_correction_type multi-scan
_exptl_absorpt_process_details '(SADABS; Bruker, 1998)'
_exptl_crystal_colour colourless
_exptl_crystal_density_diffrn 1.727
_exptl_crystal_density_method 'not measured'
_exptl_crystal_description prism
_exptl_crystal_F_000 652
_exptl_crystal_size_max 0.350
_exptl_crystal_size_mid 0.210
_exptl_crystal_size_min 0.150
_refine_diff_density_max 0.750
_refine_diff_density_min -0.728
_refine_ls_extinction_method none
_refine_ls_goodness_of_fit_ref 1.194
_refine_ls_hydrogen_treatment constr
_refine_ls_matrix_type full
_refine_ls_number_parameters 127
_refine_ls_number_reflns 4410
_refine_ls_number_restraints 0
_refine_ls_restrained_S_all 1.194
_refine_ls_R_factor_all 0.0596
_refine_ls_R_factor_gt 0.0381
_refine_ls_shift/su_max 0.000
_refine_ls_shift/su_mean 0.000
_refine_ls_structure_factor_coef Fsqd
_refine_ls_weighting_details 'calc w=1/[\s^2^(Fo^2^)+(0.0308P)^2^+1.5885P] where P=(Fo^2^+2Fc^2^)/3'
_refine_ls_weighting_scheme calc
_refine_ls_wR_factor_gt 0.0876
_refine_ls_wR_factor_ref 0.1016
_reflns_number_gt 3444
_reflns_number_total 4410
_reflns_threshold_expression I>2\s(I)
_cod_data_source_file dn2503.cif
_cod_data_source_block I
_cod_original_sg_symbol_H-M 'P 21/n'
_cod_database_code 2224180
_cod_database_fobs_code 2224180

loop_
_symmetry_equiv_pos_as_xyz
'x, y, z'
'-x+1/2, y+1/2, -z+1/2'
'-x, -y, -z'
'x-1/2, -y-1/2, z-1/2'

loop_
_atom_site_type_symbol
_atom_site_label
_atom_site_fract_x
_atom_site_fract_y
_atom_site_fract_z
_atom_site_U_iso_or_equiv
_atom_site_adp_type
_atom_site_calc_flag
_atom_site_refinement_flags
_atom_site_occupancy
_atom_site_disorder_assembly
_atom_site_disorder_group
Cu Cu1 0.52502(3) 0.275723(19) 0.26008(3) 0.02535(8) Uani d . 1 . .
Cl Cl1 0.69453(8) 0.34628(4) 0.12625(7) 0.03484(14) Uani d . 1 . .
Cl Cl2 0.35774(8) 0.39523(4) 0.23087(8) 0.03722(15) Uani d . 1 . .
Cl Cl3 0.60236(8) 0.32232(5) 0.53095(8) 0.04205(17) Uani d . 1 . .
N N1 0.3558(2) 0.19697(14) 0.3082(2) 0.0301(4) Uani d . 1 . .
H H1A 0.3237 0.2139 0.3954 0.036 Uiso calc R 1 . .
H H1B 0.2807 0.2044 0.2391 0.036 Uiso calc R 1 . .
N N2 0.6475(2) 0.15459(12) 0.2700(2) 0.0238(4) Uani d . 1 . .
N N3 0.8947(3) 0.04353(15) 0.1831(3) 0.0373(5) Uani d . 1 . .
H H3A 0.9412 -0.0099 0.1866 0.045 Uiso calc R 1 . .
H H3B 0.9465 0.0810 0.1285 0.045 Uiso calc R 1 . .
C C1 0.3973(3) 0.10108(17) 0.3155(3) 0.0339(5) Uani d . 1 . .
H H11 0.3787 0.0734 0.2196 0.041 Uiso calc R 1 . .
H H12 0.3389 0.0699 0.3850 0.041 Uiso calc R 1 . .
C C2 0.5603(3) 0.09485(16) 0.3645(3) 0.0305(5) Uani d . 1 . .
H H21 0.5758 0.1131 0.4667 0.037 Uiso calc R 1 . .
H H22 0.5936 0.0332 0.3565 0.037 Uiso calc R 1 . .
C C3 0.8026(3) 0.16627(16) 0.3349(3) 0.0308(5) Uani d . 1 . .
H H31 0.7998 0.1878 0.4352 0.037 Uiso calc R 1 . .
H H32 0.8515 0.2117 0.2792 0.037 Uiso calc R 1 . .
C C4 0.8927(3) 0.08025(18) 0.3355(3) 0.0353(6) Uani d . 1 . .
H H41 0.9932 0.0923 0.3744 0.042 Uiso calc R 1 . .
H H42 0.8500 0.0362 0.3987 0.042 Uiso calc R 1 . .
C C5 0.7427(3) 0.03183(17) 0.1101(3) 0.0344(6) Uani d . 1 . .
H H51 0.6915 -0.0157 0.1589 0.041 Uiso calc R 1 . .
H H52 0.7497 0.0147 0.0081 0.041 Uiso calc R 1 . .
C C6 0.6557(3) 0.11889(17) 0.1175(3) 0.0297(5) Uani d . 1 . .
H H61 0.7012 0.1639 0.0583 0.036 Uiso calc R 1 . .
H H62 0.5559 0.1089 0.0748 0.036 Uiso calc R 1 . .
O O1W 0.0185(4) 0.3850(3) 0.2878(5) 0.0994(12) Uani d . 1 . .
H H1 0.1193 0.3767 0.2606 0.149 Uiso d R 1 . .
H H2 -0.0540 0.3497 0.2295 0.149 Uiso d R 1 . .

loop_
_atom_site_aniso_label
_atom_site_aniso_U_11
_atom_site_aniso_U_22
_atom_site_aniso_U_33
_atom_site_aniso_U_12
_atom_site_aniso_U_13
_atom_site_aniso_U_23
Cu1 0.02915(15) 0.02000(13) 0.02711(15) 0.00087(10) 0.00348(10) 0.00021(10)
Cl1 0.0433(4) 0.0240(3) 0.0390(3) 0.0025(2) 0.0153(3) 0.0055(2)
Cl2 0.0342(3) 0.0270(3) 0.0499(4) 0.0043(2) -0.0007(3) -0.0008(3)
Cl3 0.0426(4) 0.0499(4) 0.0325(3) 0.0124(3) -0.0058(3) -0.0154(3)
N1 0.0291(10) 0.0298(10) 0.0315(10) -0.0012(8) 0.0021(8) 0.0019(8)
N2 0.0308(10) 0.0188(8) 0.0220(8) 0.0011(7) 0.0029(7) 0.0017(6)
N3 0.0422(13) 0.0230(9) 0.0489(14) 0.0071(9) 0.0190(11) 0.0034(9)
C1 0.0362(13) 0.0263(11) 0.0402(14) -0.0064(10) 0.0097(11) 0.0001(10)
C2 0.0397(14) 0.0253(10) 0.0271(11) 0.0018(9) 0.0071(10) 0.0056(9)
C3 0.0340(13) 0.0228(10) 0.0352(13) 0.0000(9) -0.0007(10) -0.0031(9)
C4 0.0335(13) 0.0278(11) 0.0440(15) 0.0056(10) -0.0023(11) 0.0010(10)
C5 0.0496(16) 0.0239(11) 0.0311(12) -0.0004(10) 0.0128(11) -0.0036(9)
C6 0.0418(14) 0.0271(11) 0.0204(10) 0.0006(10) 0.0035(9) -0.0004(8)
O1W 0.072(2) 0.120(3) 0.105(3) -0.002(2) 0.002(2) -0.018(2)

loop_
_atom_type_symbol
_atom_type_description
_atom_type_scat_dispersion_real
_atom_type_scat_dispersion_imag
_atom_type_scat_source
C C 0.0033 0.0016 'International Tables Vol C Tables 4.2.6.8 and 6.1.1.4'
H H 0.0000 0.0000 'International Tables Vol C Tables 4.2.6.8 and 6.1.1.4'
O O 0.0106 0.0060 'International Tables Vol C Tables 4.2.6.8 and 6.1.1.4'
N N 0.0061 0.0033 'International Tables Vol C Tables 4.2.6.8 and 6.1.1.4'
Cu Cu 0.3201 1.2651 'International Tables Vol C Tables 4.2.6.8 and 6.1.1.4'
Cl Cl 0.1484 0.1585 'International Tables Vol C Tables 4.2.6.8 and 6.1.1.4'

loop_
_exptl_crystal_face_index_h
_exptl_crystal_face_index_k
_exptl_crystal_face_index_l
_exptl_crystal_face_perp_dist
0 1 0 0.1300
0 -1 0 0.2030
17 -1 -5 0.3010
-8 1 2 0.3700
2 -1 2 0.0870
-2 1 -2 0.0920
1 0 -1 0.3620
-1 0 1 0.4050

loop_
_geom_angle_atom_site_label_1
_geom_angle_atom_site_label_2
_geom_angle_atom_site_label_3
_geom_angle_site_symmetry_1
_geom_angle_site_symmetry_3
_geom_angle
_geom_angle_publ_flag
N1 Cu1 N2 . . 84.19(8) ?
N1 Cu1 Cl1 . . 160.09(7) ?
N2 Cu1 Cl1 . . 92.56(6) ?
N1 Cu1 Cl2 . . 88.32(7) ?
N2 Cu1 Cl2 . . 170.50(6) ?
Cl1 Cu1 Cl2 . . 92.50(3) ?
N1 Cu1 Cl3 . . 96.18(7) ?
N2 Cu1 Cl3 . . 94.65(6) ?
Cl1 Cu1 Cl3 . . 103.67(3) ?
Cl2 Cu1 Cl3 . . 91.95(3) ?
C1 N1 Cu1 . . 112.31(16) ?
C1 N1 H1A . . 109.1 ?
Cu1 N1 H1A . . 109.1 ?
C1 N1 H1B . . 109.1 ?
Cu1 N1 H1B . . 109.1 ?
H1A N1 H1B . . 107.9 ?
C6 N2 C3 . . 107.62(19) ?
C6 N2 C2 . . 112.64(19) ?
C3 N2 C2 . . 111.08(19) ?
C6 N2 Cu1 . . 108.90(14) ?
C3 N2 Cu1 . . 113.13(14) ?
C2 N2 Cu1 . . 103.53(14) ?
C4 N3 C5 . . 112.6(2) ?
C4 N3 H3A . . 109.1 ?
C5 N3 H3A . . 109.1 ?
C4 N3 H3B . . 109.1 ?
C5 N3 H3B . . 109.1 ?
H3A N3 H3B . . 107.8 ?
N1 C1 C2 . . 108.2(2) ?
N1 C1 H11 . . 110.1 ?
C2 C1 H11 . . 110.1 ?
N1 C1 H12 . . 110.1 ?
C2 C1 H12 . . 110.1 ?
H11 C1 H12 . . 108.4 ?
N2 C2 C1 . . 109.6(2) ?
N2 C2 H21 . . 109.7 ?
C1 C2 H21 . . 109.7 ?
N2 C2 H22 . . 109.7 ?
C1 C2 H22 . . 109.7 ?
H21 C2 H22 . . 108.2 ?
N2 C3 C4 . . 113.1(2) ?
N2 C3 H31 . . 109.0 ?
C4 C3 H31 . . 109.0 ?
N2 C3 H32 . . 109.0 ?
C4 C3 H32 . . 109.0 ?
H31 C3 H32 . . 107.8 ?
N3 C4 C3 . . 110.3(2) ?
N3 C4 H41 . . 109.6 ?
C3 C4 H41 . . 109.6 ?
N3 C4 H42 . . 109.6 ?
C3 C4 H42 . . 109.6 ?
H41 C4 H42 . . 108.1 ?
N3 C5 C6 . . 110.1(2) ?
N3 C5 H51 . . 109.6 ?
C6 C5 H51 . . 109.6 ?
N3 C5 H52 . . 109.6 ?
C6 C5 H52 . . 109.6 ?
H51 C5 H52 . . 108.1 ?
N2 C6 C5 . . 113.8(2) ?
N2 C6 H61 . . 108.8 ?
C5 C6 H61 . . 108.8 ?
N2 C6 H62 . . 108.8 ?
C5 C6 H62 . . 108.8 ?
H61 C6 H62 . . 107.7 ?
H1 O1W H2 . . 113.8 ?

loop_
_geom_bond_atom_site_label_1
_geom_bond_atom_site_label_2
_geom_bond_site_symmetry_2
_geom_bond_distance
_geom_bond_publ_flag
Cu1 N1 . 2.002(2) ?
Cu1 N2 . 2.1153(19) ?
Cu1 Cl1 . 2.2814(7) ?
Cu1 Cl2 . 2.3392(7) ?
Cu1 Cl3 . 2.6097(7) ?
N1 C1 . 1.476(3) ?
N1 H1A . 0.9000 ?
N1 H1B . 0.9000 ?
N2 C6 . 1.493(3) ?
N2 C3 . 1.495(3) ?
N2 C2 . 1.500(3) ?
N3 C4 . 1.493(4) ?
N3 C5 . 1.496(4) ?
N3 H3A . 0.9000 ?
N3 H3B . 0.9000 ?
C1 C2 . 1.514(4) ?
C1 H11 . 0.9700 ?
C1 H12 . 0.9700 ?
C2 H21 . 0.9700 ?
C2 H22 . 0.9700 ?
C3 C4 . 1.518(4) ?
C3 H31 . 0.9700 ?
C3 H32 . 0.9700 ?
C4 H41 . 0.9700 ?
C4 H42 . 0.9700 ?
C5 C6 . 1.520(4) ?
C5 H51 . 0.9700 ?
C5 H52 . 0.9700 ?
C6 H61 . 0.9700 ?
C6 H62 . 0.9700 ?
O1W H1 . 0.9701 ?
O1W H2 . 0.9694 ?

loop_
_geom_hbond_atom_site_label_D
_geom_hbond_atom_site_label_H
_geom_hbond_atom_site_label_A
_geom_hbond_site_symmetry_A
_geom_hbond_distance_DH
_geom_hbond_distance_HA
_geom_hbond_distance_DA
_geom_hbond_angle_DHA
O1W H1 Cl2 . 0.97 2.21 3.154(4) 163.6
O1W H2 Cl1 1_455 0.97 2.40 3.239(4) 144.4
N1 H1A Cl1 4_566 0.90 2.63 3.395(2) 142.9
N1 H1B Cl3 4_565 0.90 2.43 3.302(2) 162.0
N3 H3A Cl2 2_645 0.90 2.38 3.204(2) 151.7
N3 H3B Cl3 4_665 0.90 2.24 3.131(2) 169.4
